data_4102724
loop_
_publ_author_name
'Matthew A. Rankin'
'Christopher C. Cummins'

_publ_section_title
;
 Carbon Dioxide Reduction by Terminal Tantalum Hydrides: Formation and
 Isolation of Bridging Methylene Diolate Complexes
;
_journal_name_full 'Journal of the American Chemical Society'
_journal_page_first 10021
_journal_page_last 10023
_journal_paper_doi 10.1021/ja104761n
_journal_volume 132
_journal_year 2010
_chemical_formula_sum 'C44 H70 N3 O2 Ta'
_chemical_formula_weight 853.98
_chemical_name_common (Ar[CH2tBu]N)2(eta2-ArNCHtBu)TaOCH2OtBu
_chemical_name_systematic
; 
 ? 
;
_space_group_IT_number 2
_symmetry_cell_setting triclinic
_symmetry_space_group_name_Hall '-P 1'
_symmetry_space_group_name_H-M 'P -1'
_atom_sites_solution_hydrogens geom
_atom_sites_solution_primary direct
_atom_sites_solution_secondary difmap
_audit_creation_method SHELXL-97
_cell_angle_alpha 105.0130(10)
_cell_angle_beta 104.9380(10)
_cell_angle_gamma 100.6220(10)
_cell_formula_units_Z 4
_cell_length_a 15.3854(10)
_cell_length_b 16.3025(11)
_cell_length_c 19.3888(13)
_cell_measurement_reflns_used 9056
_cell_measurement_temperature 100(2)
_cell_measurement_theta_max 25.56
_cell_measurement_theta_min 2.27
_cell_volume 4371.0(5)
_computing_cell_refinement 'SAINT 7.46A (Bruker-AXS, 2009)'
_computing_data_collection 'APEX2 v2009.9.0 (Bruker-AXS, 2009)'
_computing_data_reduction 'SAINT 7.46A (Bruker-AXS, 2009)'
_computing_molecular_graphics 'Bruker SHELXTL'
_computing_publication_material 'Bruker SHELXTL'
_computing_structure_refinement 'SHELXL-97 (Sheldrick, 2008)'
_computing_structure_solution 'SHELXS-97 (Sheldrick, 2008)'
_diffrn_ambient_temperature 100(2)
_diffrn_detector_area_resol_mean 8.3
_diffrn_measured_fraction_theta_full 0.994
_diffrn_measured_fraction_theta_max 0.994
_diffrn_measurement_device_type 'Bruker Smart APEX CCD'
_diffrn_measurement_method 'omega and phi scans'
_diffrn_radiation_monochromator graphite
_diffrn_radiation_source 'fine-focus sealed tube'
_diffrn_radiation_type MoK\a
_diffrn_radiation_wavelength 0.71073
_diffrn_reflns_av_R_equivalents 0.0809
_diffrn_reflns_av_sigmaI/netI 0.0759
_diffrn_reflns_limit_h_max 19
_diffrn_reflns_limit_h_min -19
_diffrn_reflns_limit_k_max 21
_diffrn_reflns_limit_k_min -21
_diffrn_reflns_limit_l_max 25
_diffrn_reflns_limit_l_min -25
_diffrn_reflns_number 85740
_diffrn_reflns_theta_full 27.43
_diffrn_reflns_theta_max 27.43
_diffrn_reflns_theta_min 1.15
_exptl_absorpt_coefficient_mu 2.551
_exptl_absorpt_correction_T_max 0.8831
_exptl_absorpt_correction_T_min 0.6857
_exptl_absorpt_correction_type multi-scan
_exptl_absorpt_process_details 'SADABS (Sheldrick, 2009)'
_exptl_crystal_colour colourless
_exptl_crystal_density_diffrn 1.298
_exptl_crystal_density_method 'not measured'
_exptl_crystal_description block
_exptl_crystal_F_000 1776
_exptl_crystal_size_max 0.16
_exptl_crystal_size_mid 0.12
_exptl_crystal_size_min 0.05
_refine_diff_density_max 2.462
_refine_diff_density_min -1.441
_refine_diff_density_rms 0.142
_refine_ls_extinction_method none
_refine_ls_goodness_of_fit_ref 1.031
_refine_ls_hydrogen_treatment constr
_refine_ls_matrix_type full
_refine_ls_number_parameters 913
_refine_ls_number_reflns 19815
_refine_ls_number_restraints 0
_refine_ls_restrained_S_all 1.031
_refine_ls_R_factor_all 0.0748
_refine_ls_R_factor_gt 0.0426
_refine_ls_shift/su_max 0.047
_refine_ls_shift/su_mean 0.000
_refine_ls_structure_factor_coef Fsqd
_refine_ls_weighting_details 'calc w=1/[\s^2^(Fo^2^)+(0.0263P)^2^+2.7540P] where P=(Fo^2^+2Fc^2^)/3'
_refine_ls_weighting_scheme calc
_refine_ls_wR_factor_gt 0.0781
_refine_ls_wR_factor_ref 0.0919
_reflns_number_gt 13799
_reflns_number_total 19815
_reflns_threshold_expression >2sigma(I)
_cod_data_source_file ja104761n_si_007.cif
_cod_data_source_block trial1
_cod_database_code 4102724

loop_
_symmetry_equiv_pos_as_xyz
'x, y, z'
'-x, -y, -z'

loop_
_atom_site_label
_atom_site_type_symbol
_atom_site_fract_x
_atom_site_fract_y
_atom_site_fract_z
_atom_site_U_iso_or_equiv
_atom_site_adp_type
_atom_site_occupancy
_atom_site_symmetry_multiplicity
_atom_site_calc_flag
_atom_site_refinement_flags
Ta1 Ta 0.150106(12) 0.263686(12) 0.402655(10) 0.01775(6) Uani 1 1 d .
O1 O 0.21628(19) 0.2619(2) 0.49975(16) 0.0188(7) Uani 1 1 d .
N2 N 0.2413(2) 0.3559(2) 0.3857(2) 0.0187(8) Uani 1 1 d .
N3 N 0.1199(2) 0.1385(2) 0.3384(2) 0.0193(8) Uani 1 1 d .
N1 N 0.0453(2) 0.3099(2) 0.3655(2) 0.0204(9) Uani 1 1 d .
C18 C -0.0586(3) 0.2372(3) 0.4300(3) 0.0197(10) Uani 1 1 d .
O2 O 0.1730(2) 0.1790(2) 0.56843(18) 0.0261(8) Uani 1 1 d .
C21 C 0.3176(3) 0.3309(3) 0.3637(3) 0.0217(11) Uani 1 1 d .
C11 C 0.0061(3) 0.3583(3) 0.3214(3) 0.0204(10) Uani 1 1 d .
C22 C 0.3399(3) 0.3472(3) 0.3024(3) 0.0301(12) Uani 1 1 d .
H22 H 0.3059 0.3785 0.2755 0.036 Uiso 1 1 calc R
C36 C -0.0027(3) 0.0517(3) 0.2145(3) 0.0297(12) Uani 1 1 d .
H36 H -0.0364 0.0193 0.2379 0.036 Uiso 1 1 calc R
C17 C 0.0325(3) 0.2986(3) 0.4341(3) 0.0222(11) Uani 1 1 d .
H17 H 0.0518 0.3557 0.4761 0.027 Uiso 1 1 calc R
C183 C -0.0975(3) 0.1604(3) 0.3563(3) 0.0308(12) Uani 1 1 d .
H18A H -0.1096 0.1832 0.3137 0.046 Uiso 1 1 calc R
H18B H -0.1558 0.1227 0.3550 0.046 Uiso 1 1 calc R
H18C H -0.0520 0.1259 0.3529 0.046 Uiso 1 1 calc R
C27 C 0.2379(3) 0.4475(3) 0.3915(3) 0.0240(11) Uani 1 1 d .
H27A H 0.1716 0.4479 0.3734 0.029 Uiso 1 1 calc R
H27B H 0.2687 0.4667 0.3572 0.029 Uiso 1 1 calc R
C32 C 0.1296(3) 0.1615(3) 0.2214(3) 0.0246(11) Uani 1 1 d .
H32 H 0.1880 0.2034 0.2500 0.029 Uiso 1 1 calc R
C26 C 0.3682(3) 0.2850(3) 0.4030(3) 0.0245(11) Uani 1 1 d .
H26 H 0.3540 0.2741 0.4452 0.029 Uiso 1 1 calc R
C38 C 0.1760(3) 0.0078(3) 0.3671(3) 0.0229(11) Uani 1 1 d .
C181 C -0.0403(3) 0.2004(4) 0.4960(3) 0.0328(13) Uani 1 1 d .
H18D H -0.0155 0.2493 0.5437 0.049 Uiso 1 1 calc R
H18E H 0.0052 0.1659 0.4924 0.049 Uiso 1 1 calc R
H18F H -0.0989 0.1625 0.4941 0.049 Uiso 1 1 calc R
C281 C 0.2785(4) 0.6058(3) 0.4632(3) 0.0364(14) Uani 1 1 d .
H28A H 0.2130 0.6048 0.4425 0.055 Uiso 1 1 calc R
H28B H 0.3123 0.6189 0.4292 0.055 Uiso 1 1 calc R
H28C H 0.3068 0.6513 0.5128 0.055 Uiso 1 1 calc R
C16 C -0.0322(3) 0.4261(3) 0.3499(3) 0.0232(11) Uani 1 1 d .
H16 H -0.0332 0.4397 0.4003 0.028 Uiso 1 1 calc R
C28 C 0.2841(3) 0.5156(3) 0.4711(3) 0.0244(11) Uani 1 1 d .
C37 C 0.1084(3) 0.0669(3) 0.3720(3) 0.0221(10) Uani 1 1 d .
H37A H 0.0437 0.0287 0.3470 0.026 Uiso 1 1 calc R
H37B H 0.1157 0.0938 0.4258 0.026 Uiso 1 1 calc R
C12 C 0.0075(3) 0.3398(3) 0.2475(3) 0.0243(11) Uani 1 1 d .
H12 H 0.0343 0.2946 0.2283 0.029 Uiso 1 1 calc R
C1 C 0.2133(3) 0.2660(3) 0.5714(3) 0.0285(12) Uani 1 1 d .
H1A H 0.1752 0.3055 0.5869 0.034 Uiso 1 1 calc R
H1B H 0.2771 0.2890 0.6084 0.034 Uiso 1 1 calc R
C14 C -0.0668(3) 0.4527(3) 0.2311(3) 0.0277(12) Uani 1 1 d .
H14 H -0.0919 0.4851 0.2004 0.033 Uiso 1 1 calc R
C15 C -0.0686(3) 0.4735(3) 0.3047(3) 0.0253(11) Uani 1 1 d .
C35 C -0.0375(3) 0.0361(4) 0.1370(3) 0.0355(14) Uani 1 1 d .
C31 C 0.0819(3) 0.1153(3) 0.2578(3) 0.0246(11) Uani 1 1 d .
C182 C -0.1319(3) 0.2882(3) 0.4361(3) 0.0317(13) Uani 1 1 d .
H18G H -0.1079 0.3371 0.4837 0.048 Uiso 1 1 calc R
H18H H -0.1891 0.2486 0.4346 0.048 Uiso 1 1 calc R
H18I H -0.1455 0.3114 0.3938 0.048 Uiso 1 1 calc R
C282 C 0.2306(4) 0.4957(3) 0.5243(3) 0.0341(13) Uani 1 1 d .
H28D H 0.1654 0.4956 0.5036 0.051 Uiso 1 1 calc R
H28E H 0.2592 0.5411 0.5740 0.051 Uiso 1 1 calc R
H28F H 0.2333 0.4379 0.5293 0.051 Uiso 1 1 calc R
C151 C -0.1090(4) 0.5472(3) 0.3370(3) 0.0336(13) Uani 1 1 d .
H15A H -0.1208 0.5809 0.3021 0.050 Uiso 1 1 calc R
H15B H -0.0645 0.5862 0.3857 0.050 Uiso 1 1 calc R
H15C H -0.1678 0.5219 0.3440 0.050 Uiso 1 1 calc R
C34 C 0.0107(4) 0.0839(4) 0.1032(3) 0.0408(15) Uani 1 1 d .
H34 H -0.0139 0.0728 0.0504 0.049 Uiso 1 1 calc R
C283 C 0.3859(3) 0.5159(3) 0.5033(3) 0.0333(13) Uani 1 1 d .
H28G H 0.4200 0.5290 0.4694 0.050 Uiso 1 1 calc R
H28H H 0.3887 0.4580 0.5080 0.050 Uiso 1 1 calc R
H28I H 0.4144 0.5611 0.5530 0.050 Uiso 1 1 calc R
C2 C 0.1886(3) 0.1628(3) 0.6404(3) 0.0266(12) Uani 1 1 d .
C24 C 0.4606(4) 0.2736(4) 0.3204(3) 0.0392(15) Uani 1 1 d .
H24 H 0.5104 0.2553 0.3062 0.047 Uiso 1 1 calc R
C33 C 0.0946(4) 0.1483(4) 0.1443(3) 0.0339(13) Uani 1 1 d .
C23 C 0.4108(4) 0.3184(4) 0.2798(3) 0.0402(15) Uani 1 1 d .
C131 C -0.0286(4) 0.3642(4) 0.1212(3) 0.0455(16) Uani 1 1 d .
H13A H -0.0920 0.3330 0.0867 0.068 Uiso 1 1 calc R
H13B H 0.0132 0.3265 0.1138 0.068 Uiso 1 1 calc R
H13C H -0.0067 0.4187 0.1109 0.068 Uiso 1 1 calc R
C13 C -0.0294(3) 0.3860(3) 0.2010(3) 0.0278(12) Uani 1 1 d .
Ta2 Ta 0.366846(13) 0.740529(12) 0.095784(11) 0.01961(6) Uani 1 1 d .
O3 O 0.3023(2) 0.7353(2) -0.00446(17) 0.0225(7) Uani 1 1 d .
N6 N 0.2779(2) 0.6507(3) 0.1156(2) 0.0227(9) Uani 1 1 d .
N4 N 0.4769(3) 0.7046(3) 0.1409(2) 0.0218(9) Uani 1 1 d .
N5 N 0.3891(2) 0.8673(2) 0.1524(2) 0.0198(9) Uani 1 1 d .
C47 C 0.4848(3) 0.7007(3) 0.0682(3) 0.0221(11) Uani 1 1 d .
H47 H 0.4663 0.6388 0.0332 0.027 Uiso 1 1 calc R
C66 C 0.1888(3) 0.6609(3) 0.2060(3) 0.0271(11) Uani 1 1 d .
H66 H 0.2285 0.6344 0.2339 0.033 Uiso 1 1 calc R
C56 C 0.5174(3) 0.9588(3) 0.2707(3) 0.0244(11) Uani 1 1 d .
H56 H 0.5491 0.9854 0.2426 0.029 Uiso 1 1 calc R
O4 O 0.3564(2) 0.7835(2) -0.09184(19) 0.0367(9) Uani 1 1 d .
C62 C 0.1449(3) 0.7154(3) 0.1017(3) 0.0247(11) Uani 1 1 d .
H62 H 0.1541 0.7259 0.0579 0.030 Uiso 1 1 calc R
C48 C 0.5726(3) 0.7585(3) 0.0619(3) 0.0228(11) Uani 1 1 d .
C58 C 0.3256(3) 0.9954(3) 0.1244(3) 0.0256(11) Uani 1 1 d .
C55 C 0.5572(3) 0.9830(3) 0.3480(3) 0.0264(11) Uani 1 1 d .
C61 C 0.2033(3) 0.6742(3) 0.1407(3) 0.0217(10) Uani 1 1 d .
C57 C 0.3922(3) 0.9359(3) 0.1147(3) 0.0239(11) Uani 1 1 d .
H57A H 0.3779 0.9061 0.0601 0.029 Uiso 1 1 calc R
H57B H 0.4569 0.9743 0.1340 0.029 Uiso 1 1 calc R
C67 C 0.2833(3) 0.5591(3) 0.1096(3) 0.0263(11) Uani 1 1 d .
H67A H 0.2642 0.5434 0.1506 0.032 Uiso 1 1 calc R
H67B H 0.3494 0.5582 0.1185 0.032 Uiso 1 1 calc R
C46 C 0.5575(3) 0.5936(3) 0.1680(3) 0.0247(11) Uani 1 1 d .
H46 H 0.5697 0.5827 0.1214 0.030 Uiso 1 1 calc R
C41 C 0.5090(3) 0.6557(3) 0.1876(3) 0.0195(10) Uani 1 1 d .
C51 C 0.4309(3) 0.8957(3) 0.2329(3) 0.0225(11) Uani 1 1 d .
C482 C 0.5632(3) 0.7388(4) -0.0216(3) 0.0356(13) Uani 1 1 d .
H48A H 0.5568 0.6759 -0.0442 0.053 Uiso 1 1 calc R
H48B H 0.6190 0.7737 -0.0265 0.053 Uiso 1 1 calc R
H48C H 0.5079 0.7540 -0.0474 0.053 Uiso 1 1 calc R
C583 C 0.3512(3) 1.0545(3) 0.2066(3) 0.0330(13) Uani 1 1 d .
H58A H 0.4160 1.0905 0.2238 0.050 Uiso 1 1 calc R
H58B H 0.3445 1.0175 0.2385 0.050 Uiso 1 1 calc R
H58C H 0.3095 1.0931 0.2098 0.050 Uiso 1 1 calc R
C68 C 0.2242(3) 0.4876(3) 0.0347(3) 0.0264(11) Uani 1 1 d .
C3 C 0.3104(4) 0.7098(3) -0.0777(3) 0.0348(13) Uani 1 1 d .
H3A H 0.3460 0.6650 -0.0818 0.042 Uiso 1 1 calc R
H3B H 0.2475 0.6832 -0.1157 0.042 Uiso 1 1 calc R
C44 C 0.5697(3) 0.5625(3) 0.2840(3) 0.0258(11) Uani 1 1 d .
H44 H 0.5904 0.5308 0.3169 0.031 Uiso 1 1 calc R
C65 C 0.1176(4) 0.6858(3) 0.2307(3) 0.0358(13) Uani 1 1 d .
C451 C 0.6393(3) 0.4800(3) 0.1933(3) 0.0362(14) Uani 1 1 d .
H45A H 0.6623 0.4582 0.2353 0.054 Uiso 1 1 calc R
H45B H 0.6922 0.5073 0.1801 0.054 Uiso 1 1 calc R
H45C H 0.5967 0.4307 0.1496 0.054 Uiso 1 1 calc R
C43 C 0.5208(3) 0.6242(3) 0.3046(3) 0.0289(12) Uani 1 1 d .
C64 C 0.0601(3) 0.7255(3) 0.1902(3) 0.0363(14) Uani 1 1 d .
H64 H 0.0110 0.7422 0.2067 0.044 Uiso 1 1 calc R
C42 C 0.4909(3) 0.6696(3) 0.2564(3) 0.0246(11) Uani 1 1 d .
H42 H 0.4573 0.7112 0.2700 0.029 Uiso 1 1 calc R
C4 C 0.3025(3) 0.8126(3) -0.1502(3) 0.0291(12) Uani 1 1 d .
C63 C 0.0733(3) 0.7412(3) 0.1262(3) 0.0327(13) Uani 1 1 d .
C45 C 0.5879(3) 0.5475(3) 0.2165(3) 0.0256(11) Uani 1 1 d .
C431 C 0.5021(5) 0.6408(5) 0.3792(3) 0.059(2) Uani 1 1 d .
H43A H 0.5144 0.7044 0.4034 0.088 Uiso 1 1 calc R
H43B H 0.5429 0.6171 0.4120 0.088 Uiso 1 1 calc R
H43C H 0.4367 0.6117 0.3704 0.088 Uiso 1 1 calc R
C403 C 0.2755(4) 0.7414(4) -0.2260(3) 0.0410(14) Uani 1 1 d .
H40A H 0.2304 0.6896 -0.2272 0.061 Uiso 1 1 calc R
H40B H 0.3313 0.7249 -0.2335 0.061 Uiso 1 1 calc R
H40C H 0.2473 0.7637 -0.2662 0.061 Uiso 1 1 calc R
C582 C 0.2249(3) 0.9387(3) 0.0969(3) 0.0312(12) Uani 1 1 d .
H58D H 0.2180 0.9019 0.1289 0.047 Uiso 1 1 calc R
H58E H 0.2094 0.9008 0.0446 0.047 Uiso 1 1 calc R
H58F H 0.1827 0.9768 0.0994 0.047 Uiso 1 1 calc R
C401 C 0.3707(4) 0.8935(4) -0.1469(4) 0.0497(16) Uani 1 1 d .
H40D H 0.4239 0.8771 -0.1602 0.075 Uiso 1 1 calc R
H40E H 0.3929 0.9358 -0.0957 0.075 Uiso 1 1 calc R
H40F H 0.3399 0.9205 -0.1825 0.075 Uiso 1 1 calc R
C682 C 0.2366(4) 0.3994(3) 0.0446(3) 0.0411(14) Uani 1 1 d .
H68A H 0.3029 0.4007 0.0568 0.062 Uiso 1 1 calc R
H68B H 0.2007 0.3512 -0.0023 0.062 Uiso 1 1 calc R
H68C H 0.2143 0.3900 0.0857 0.062 Uiso 1 1 calc R
C581 C 0.3376(3) 1.0538(3) 0.0754(3) 0.0324(12) Uani 1 1 d .
H58G H 0.4024 1.0900 0.0937 0.049 Uiso 1 1 calc R
H58H H 0.2957 1.0922 0.0782 0.049 Uiso 1 1 calc R
H58I H 0.3224 1.0167 0.0230 0.049 Uiso 1 1 calc R
C381 C 0.2761(3) 0.0640(3) 0.4072(3) 0.0372(14) Uani 1 1 d .
H38A H 0.2830 0.0962 0.4594 0.056 Uiso 1 1 calc R
H38B H 0.2913 0.1060 0.3812 0.056 Uiso 1 1 calc R
H38C H 0.3185 0.0259 0.4070 0.056 Uiso 1 1 calc R
C382 C 0.1513(4) -0.0580(4) 0.4072(3) 0.0405(14) Uani 1 1 d .
H38D H 0.1586 -0.0260 0.4595 0.061 Uiso 1 1 calc R
H38E H 0.1931 -0.0967 0.4065 0.061 Uiso 1 1 calc R
H38F H 0.0865 -0.0935 0.3813 0.061 Uiso 1 1 calc R
C631 C 0.0117(4) 0.7856(4) 0.0828(3) 0.0439(15) Uani 1 1 d .
H63A H -0.0532 0.7630 0.0799 0.066 Uiso 1 1 calc R
H63B H 0.0160 0.7733 0.0317 0.066 Uiso 1 1 calc R
H63C H 0.0323 0.8495 0.1086 0.066 Uiso 1 1 calc R
C681 C 0.2596(4) 0.5022(4) -0.0287(3) 0.0445(15) Uani 1 1 d .
H68D H 0.3259 0.5037 -0.0162 0.067 Uiso 1 1 calc R
H68E H 0.2516 0.5583 -0.0351 0.067 Uiso 1 1 calc R
H68F H 0.2240 0.4540 -0.0757 0.067 Uiso 1 1 calc R
C651 C 0.1040(4) 0.6719(4) 0.3018(3) 0.0471(16) Uani 1 1 d .
H65A H 0.0462 0.6857 0.3070 0.071 Uiso 1 1 calc R
H65B H 0.1571 0.7106 0.3455 0.071 Uiso 1 1 calc R
H65C H 0.1000 0.6103 0.2987 0.071 Uiso 1 1 calc R
C402 C 0.2178(4) 0.8337(4) -0.1319(3) 0.0435(15) Uani 1 1 d .
H40G H 0.1749 0.7795 -0.1349 0.065 Uiso 1 1 calc R
H40H H 0.1862 0.8595 -0.1682 0.065 Uiso 1 1 calc R
H40I H 0.2374 0.8758 -0.0809 0.065 Uiso 1 1 calc R
C231 C 0.4305(5) 0.3337(4) 0.2113(4) 0.060(2) Uani 1 1 d .
H23A H 0.3851 0.2891 0.1657 0.091 Uiso 1 1 calc R
H23B H 0.4937 0.3295 0.2132 0.091 Uiso 1 1 calc R
H23C H 0.4254 0.3925 0.2105 0.091 Uiso 1 1 calc R
C331 C 0.1473(4) 0.2022(4) 0.1086(3) 0.0471(16) Uani 1 1 d .
H33A H 0.1395 0.2620 0.1221 0.071 Uiso 1 1 calc R
H33B H 0.1232 0.1749 0.0536 0.071 Uiso 1 1 calc R
H33C H 0.2138 0.2050 0.1267 0.071 Uiso 1 1 calc R
C351 C -0.1284(4) -0.0344(4) 0.0915(3) 0.0531(18) Uani 1 1 d .
H35A H -0.1500 -0.0302 0.0407 0.080 Uiso 1 1 calc R
H35B H -0.1756 -0.0258 0.1163 0.080 Uiso 1 1 calc R
H35C H -0.1183 -0.0928 0.0881 0.080 Uiso 1 1 calc R
C53 C 0.4253(3) 0.8803(3) 0.3531(3) 0.0274(12) Uani 1 1 d .
C25 C 0.4396(3) 0.2548(3) 0.3811(3) 0.0319(13) Uani 1 1 d .
C52 C 0.3848(3) 0.8588(3) 0.2752(3) 0.0232(11) Uani 1 1 d .
H52 H 0.3248 0.8183 0.2507 0.028 Uiso 1 1 calc R
C54 C 0.5101(3) 0.9431(4) 0.3886(3) 0.0316(13) Uani 1 1 d .
H54 H 0.5371 0.9596 0.4418 0.038 Uiso 1 1 calc R
C683 C 0.1213(3) 0.4851(3) 0.0149(3) 0.0393(14) Uani 1 1 d .
H68G H 0.0981 0.4749 0.0554 0.059 Uiso 1 1 calc R
H68H H 0.0861 0.4373 -0.0324 0.059 Uiso 1 1 calc R
H68I H 0.1135 0.5414 0.0090 0.059 Uiso 1 1 calc R
C481 C 0.5833(4) 0.8559(3) 0.0975(4) 0.0432(15) Uani 1 1 d .
H48D H 0.5889 0.8682 0.1509 0.065 Uiso 1 1 calc R
H48E H 0.5284 0.8717 0.0716 0.065 Uiso 1 1 calc R
H48F H 0.6395 0.8906 0.0930 0.065 Uiso 1 1 calc R
C531 C 0.3739(4) 0.8380(4) 0.3966(3) 0.0373(14) Uani 1 1 d .
H53A H 0.3822 0.7788 0.3910 0.056 Uiso 1 1 calc R
H53B H 0.3073 0.8340 0.3772 0.056 Uiso 1 1 calc R
H53C H 0.3987 0.8738 0.4501 0.056 Uiso 1 1 calc R
C483 C 0.6617(3) 0.7364(4) 0.1005(3) 0.0348(13) Uani 1 1 d .
H48G H 0.6557 0.6735 0.0783 0.052 Uiso 1 1 calc R
H48H H 0.6707 0.7501 0.1546 0.052 Uiso 1 1 calc R
H48I H 0.7157 0.7714 0.0933 0.052 Uiso 1 1 calc R
C383 C 0.1647(4) -0.0423(3) 0.2863(3) 0.0361(13) Uani 1 1 d .
H38G H 0.1000 -0.0783 0.2607 0.054 Uiso 1 1 calc R
H38H H 0.2068 -0.0807 0.2859 0.054 Uiso 1 1 calc R
H38I H 0.1800 -0.0004 0.2602 0.054 Uiso 1 1 calc R
C202 C 0.1260(3) 0.0696(4) 0.6189(3) 0.0389(14) Uani 1 1 d .
H20A H 0.0608 0.0688 0.5971 0.058 Uiso 1 1 calc R
H20B H 0.1331 0.0514 0.6639 0.058 Uiso 1 1 calc R
H20C H 0.1441 0.0288 0.5818 0.058 Uiso 1 1 calc R
C203 C 0.1583(4) 0.2276(4) 0.6948(3) 0.0392(14) Uani 1 1 d .
H20D H 0.0927 0.2247 0.6717 0.059 Uiso 1 1 calc R
H20E H 0.1971 0.2875 0.7065 0.059 Uiso 1 1 calc R
H20F H 0.1656 0.2126 0.7414 0.059 Uiso 1 1 calc R
C201 C 0.2897(3) 0.1646(4) 0.6732(3) 0.0365(13) Uani 1 1 d .
H20G H 0.3067 0.1220 0.6366 0.055 Uiso 1 1 calc R
H20H H 0.2983 0.1491 0.7196 0.055 Uiso 1 1 calc R
H20I H 0.3297 0.2238 0.6846 0.055 Uiso 1 1 calc R
C251 C 0.4926(3) 0.2039(4) 0.4224(3) 0.0456(16) Uani 1 1 d .
H25A H 0.4710 0.1412 0.3924 0.068 Uiso 1 1 calc R
H25B H 0.4821 0.2115 0.4712 0.068 Uiso 1 1 calc R
H25C H 0.5595 0.2258 0.4307 0.068 Uiso 1 1 calc R
C551 C 0.6505(3) 1.0514(4) 0.3882(3) 0.0393(14) Uani 1 1 d .
H55A H 0.6458 1.1072 0.3794 0.059 Uiso 1 1 calc R
H55B H 0.6983 1.0309 0.3687 0.059 Uiso 1 1 calc R
H55C H 0.6679 1.0603 0.4424 0.059 Uiso 1 1 calc R

loop_
_atom_site_aniso_label
_atom_site_aniso_U_11
_atom_site_aniso_U_22
_atom_site_aniso_U_33
_atom_site_aniso_U_23
_atom_site_aniso_U_13
_atom_site_aniso_U_12
Ta1 0.02050(10) 0.01719(11) 0.01727(12) 0.00724(9) 0.00619(8) 0.00654(8)
O1 0.0213(16) 0.0221(18) 0.0148(18) 0.0073(15) 0.0065(13) 0.0075(14)
N2 0.024(2) 0.020(2) 0.015(2) 0.0073(18) 0.0081(16) 0.0065(17)
N3 0.023(2) 0.019(2) 0.020(2) 0.0078(18) 0.0082(17) 0.0101(17)
N1 0.027(2) 0.020(2) 0.017(2) 0.0074(18) 0.0117(17) 0.0063(17)
C18 0.025(2) 0.019(3) 0.020(3) 0.009(2) 0.011(2) 0.008(2)
O2 0.0291(18) 0.029(2) 0.0188(19) 0.0096(16) 0.0059(15) 0.0042(15)
C21 0.020(2) 0.015(3) 0.023(3) -0.001(2) 0.007(2) -0.0016(19)
C11 0.015(2) 0.019(3) 0.028(3) 0.009(2) 0.006(2) 0.0047(19)
C22 0.035(3) 0.027(3) 0.028(3) 0.006(2) 0.019(2) 0.001(2)
C36 0.029(3) 0.025(3) 0.029(3) 0.002(2) 0.005(2) 0.009(2)
C17 0.022(2) 0.018(3) 0.025(3) 0.009(2) 0.006(2) 0.003(2)
C183 0.023(3) 0.028(3) 0.043(3) 0.009(3) 0.015(2) 0.007(2)
C27 0.022(2) 0.023(3) 0.033(3) 0.018(2) 0.010(2) 0.007(2)
C32 0.028(3) 0.026(3) 0.018(3) 0.001(2) 0.007(2) 0.014(2)
C26 0.021(2) 0.022(3) 0.025(3) 0.001(2) 0.007(2) 0.005(2)
C38 0.028(3) 0.022(3) 0.026(3) 0.012(2) 0.015(2) 0.010(2)
C181 0.026(3) 0.040(3) 0.037(3) 0.022(3) 0.010(2) 0.005(2)
C281 0.036(3) 0.019(3) 0.062(4) 0.014(3) 0.025(3) 0.010(2)
C16 0.020(2) 0.027(3) 0.022(3) 0.009(2) 0.006(2) 0.004(2)
C28 0.026(2) 0.013(2) 0.035(3) 0.007(2) 0.011(2) 0.006(2)
C37 0.026(2) 0.018(3) 0.024(3) 0.007(2) 0.012(2) 0.006(2)
C12 0.025(2) 0.028(3) 0.022(3) 0.008(2) 0.009(2) 0.011(2)
C1 0.030(3) 0.034(3) 0.019(3) 0.009(2) 0.007(2) 0.003(2)
C14 0.027(3) 0.029(3) 0.028(3) 0.016(3) 0.004(2) 0.008(2)
C15 0.021(2) 0.020(3) 0.036(3) 0.010(2) 0.008(2) 0.009(2)
C35 0.027(3) 0.030(3) 0.034(3) -0.007(3) -0.003(2) 0.014(2)
C31 0.023(2) 0.026(3) 0.022(3) 0.002(2) 0.003(2) 0.013(2)
C182 0.022(3) 0.034(3) 0.045(4) 0.014(3) 0.016(2) 0.013(2)
C282 0.041(3) 0.026(3) 0.038(3) 0.009(3) 0.019(3) 0.008(2)
C151 0.039(3) 0.029(3) 0.037(3) 0.012(3) 0.012(3) 0.018(2)
C34 0.047(4) 0.049(4) 0.027(3) 0.007(3) 0.005(3) 0.031(3)
C283 0.030(3) 0.023(3) 0.040(3) 0.004(3) 0.007(2) 0.005(2)
C2 0.028(3) 0.040(3) 0.021(3) 0.018(3) 0.012(2) 0.014(2)
C24 0.026(3) 0.030(3) 0.050(4) -0.010(3) 0.025(3) -0.003(2)
C33 0.041(3) 0.041(3) 0.022(3) 0.006(3) 0.009(2) 0.026(3)
C23 0.044(3) 0.029(3) 0.042(4) -0.003(3) 0.030(3) -0.007(3)
C131 0.053(4) 0.069(5) 0.032(4) 0.027(3) 0.025(3) 0.027(3)
C13 0.024(3) 0.036(3) 0.025(3) 0.016(3) 0.007(2) 0.008(2)
Ta2 0.02381(11) 0.01908(12) 0.01769(12) 0.00718(9) 0.00647(8) 0.00839(9)
O3 0.0314(18) 0.0178(18) 0.0177(19) 0.0073(15) 0.0055(14) 0.0063(14)
N6 0.021(2) 0.023(2) 0.024(2) 0.0070(19) 0.0064(17) 0.0099(17)
N4 0.028(2) 0.024(2) 0.019(2) 0.0086(19) 0.0132(17) 0.0107(18)
N5 0.0199(19) 0.018(2) 0.023(2) 0.0089(18) 0.0076(17) 0.0049(16)
C47 0.027(2) 0.024(3) 0.020(3) 0.009(2) 0.010(2) 0.009(2)
C66 0.028(3) 0.025(3) 0.027(3) 0.006(2) 0.012(2) 0.002(2)
C56 0.022(2) 0.024(3) 0.026(3) 0.004(2) 0.009(2) 0.008(2)
O4 0.032(2) 0.043(2) 0.027(2) 0.0188(19) -0.0019(16) -0.0051(17)
C62 0.021(2) 0.020(3) 0.026(3) 0.000(2) 0.005(2) 0.002(2)
C48 0.023(2) 0.020(3) 0.027(3) 0.008(2) 0.010(2) 0.006(2)
C58 0.028(3) 0.022(3) 0.027(3) 0.007(2) 0.008(2) 0.009(2)
C55 0.021(2) 0.029(3) 0.024(3) 0.000(2) 0.004(2) 0.010(2)
C61 0.023(2) 0.017(3) 0.023(3) 0.005(2) 0.007(2) 0.005(2)
C57 0.024(2) 0.023(3) 0.024(3) 0.008(2) 0.007(2) 0.005(2)
C67 0.029(3) 0.024(3) 0.032(3) 0.014(2) 0.011(2) 0.010(2)
C46 0.026(3) 0.029(3) 0.026(3) 0.013(2) 0.014(2) 0.010(2)
C41 0.018(2) 0.021(3) 0.022(3) 0.011(2) 0.0068(19) 0.0050(19)
C51 0.021(2) 0.021(3) 0.023(3) 0.002(2) 0.007(2) 0.009(2)
C482 0.035(3) 0.054(4) 0.029(3) 0.026(3) 0.016(2) 0.015(3)
C583 0.033(3) 0.030(3) 0.038(3) 0.007(3) 0.013(2) 0.018(2)
C68 0.029(3) 0.024(3) 0.031(3) 0.013(2) 0.013(2) 0.006(2)
C3 0.047(3) 0.031(3) 0.025(3) 0.011(3) 0.009(3) 0.007(3)
C44 0.023(2) 0.030(3) 0.029(3) 0.017(2) 0.006(2) 0.010(2)
C65 0.039(3) 0.025(3) 0.036(3) 0.002(3) 0.019(3) -0.007(2)
C451 0.034(3) 0.036(3) 0.046(4) 0.016(3) 0.016(3) 0.020(3)
C43 0.032(3) 0.036(3) 0.027(3) 0.016(3) 0.014(2) 0.014(2)
C64 0.023(3) 0.027(3) 0.047(4) -0.006(3) 0.016(3) -0.002(2)
C42 0.022(2) 0.031(3) 0.023(3) 0.010(2) 0.007(2) 0.014(2)
C4 0.023(3) 0.035(3) 0.031(3) 0.019(3) 0.003(2) 0.007(2)
C63 0.022(3) 0.027(3) 0.038(3) -0.002(3) 0.004(2) 0.006(2)
C45 0.025(3) 0.024(3) 0.032(3) 0.011(2) 0.013(2) 0.010(2)
C431 0.086(5) 0.082(5) 0.046(4) 0.041(4) 0.038(4) 0.058(4)
C403 0.052(4) 0.050(4) 0.029(3) 0.018(3) 0.015(3) 0.021(3)
C582 0.027(3) 0.028(3) 0.039(3) 0.011(3) 0.010(2) 0.012(2)
C401 0.054(4) 0.049(4) 0.051(4) 0.030(4) 0.019(3) 0.004(3)
C682 0.044(3) 0.026(3) 0.054(4) 0.014(3) 0.014(3) 0.012(3)
C581 0.030(3) 0.028(3) 0.037(3) 0.013(3) 0.003(2) 0.009(2)
C381 0.027(3) 0.031(3) 0.049(4) 0.010(3) 0.004(3) 0.013(2)
C382 0.053(4) 0.035(3) 0.051(4) 0.025(3) 0.026(3) 0.023(3)
C631 0.032(3) 0.037(3) 0.051(4) -0.001(3) 0.005(3) 0.016(3)
C681 0.066(4) 0.024(3) 0.040(4) 0.001(3) 0.025(3) 0.005(3)
C651 0.055(4) 0.037(4) 0.043(4) 0.001(3) 0.027(3) -0.003(3)
C402 0.034(3) 0.035(3) 0.054(4) 0.004(3) 0.011(3) 0.011(3)
C231 0.081(5) 0.048(4) 0.052(4) 0.004(4) 0.052(4) -0.007(4)
C331 0.061(4) 0.067(5) 0.032(4) 0.028(3) 0.022(3) 0.034(4)
C351 0.035(3) 0.041(4) 0.052(4) -0.013(3) -0.012(3) 0.014(3)
C53 0.034(3) 0.030(3) 0.025(3) 0.011(2) 0.013(2) 0.018(2)
C25 0.014(2) 0.020(3) 0.044(4) -0.011(3) 0.004(2) -0.001(2)
C52 0.019(2) 0.025(3) 0.026(3) 0.010(2) 0.006(2) 0.006(2)
C54 0.028(3) 0.043(3) 0.021(3) 0.002(3) 0.004(2) 0.019(3)
C683 0.030(3) 0.024(3) 0.049(4) 0.001(3) 0.003(3) 0.001(2)
C481 0.038(3) 0.031(3) 0.072(5) 0.020(3) 0.030(3) 0.013(3)
C531 0.045(3) 0.050(4) 0.026(3) 0.014(3) 0.019(3) 0.020(3)
C483 0.027(3) 0.043(4) 0.044(4) 0.024(3) 0.015(2) 0.013(2)
C383 0.045(3) 0.031(3) 0.040(4) 0.009(3) 0.019(3) 0.022(3)
C202 0.033(3) 0.043(4) 0.041(4) 0.022(3) 0.011(3) 0.001(3)
C203 0.053(4) 0.049(4) 0.037(3) 0.026(3) 0.024(3) 0.030(3)
C201 0.031(3) 0.041(3) 0.040(4) 0.020(3) 0.005(2) 0.012(3)
C251 0.025(3) 0.036(3) 0.058(4) -0.006(3) 0.002(3) 0.012(3)
C551 0.031(3) 0.041(4) 0.033(3) -0.002(3) 0.003(2) 0.011(3)

loop_
_atom_type_symbol
_atom_type_description
_atom_type_scat_dispersion_real
_atom_type_scat_dispersion_imag
_atom_type_scat_source
C C 0.0033 0.0016 'International Tables Vol C Tables 4.2.6.8 and 6.1.1.4'
H H 0.0000 0.0000 'International Tables Vol C Tables 4.2.6.8 and 6.1.1.4'
N N 0.0061 0.0033 'International Tables Vol C Tables 4.2.6.8 and 6.1.1.4'
O O 0.0106 0.0060 'International Tables Vol C Tables 4.2.6.8 and 6.1.1.4'
Ta Ta -0.7052 6.5227 'International Tables Vol C Tables 4.2.6.8 and 6.1.1.4'

loop_
_geom_angle_atom_site_label_1
_geom_angle_atom_site_label_2
_geom_angle_atom_site_label_3
_geom_angle
O1 Ta1 N1 133.68(14)
O1 Ta1 N3 102.76(14)
N1 Ta1 N3 107.57(15)
O1 Ta1 N2 102.66(14)
N1 Ta1 N2 92.51(15)
N3 Ta1 N2 118.78(15)
O1 Ta1 C17 95.30(15)
N1 Ta1 C17 40.53(15)
N3 Ta1 C17 113.27(16)
N2 Ta1 C17 118.54(15)
C1 O1 Ta1 146.0(3)
C21 N2 C27 115.3(4)
C21 N2 Ta1 117.6(3)
C27 N2 Ta1 127.2(3)
C31 N3 C37 117.8(4)
C31 N3 Ta1 119.6(3)
C37 N3 Ta1 120.0(3)
C11 N1 C17 130.0(4)
C11 N1 Ta1 148.7(3)
C17 N1 Ta1 78.0(2)
C183 C18 C182 108.8(4)
C183 C18 C181 108.8(4)
C182 C18 C181 108.0(4)
C183 C18 C17 111.2(4)
C182 C18 C17 110.3(4)
C181 C18 C17 109.6(4)
C1 O2 C2 116.2(4)
C22 C21 C26 118.8(4)
C22 C21 N2 122.3(4)
C26 C21 N2 118.9(4)
C12 C11 C16 118.9(4)
C12 C11 N1 118.8(4)
C16 C11 N1 122.2(4)
C23 C22 C21 121.4(5)
C35 C36 C31 120.1(5)
N1 C17 C18 119.4(4)
N1 C17 Ta1 61.4(2)
C18 C17 Ta1 128.6(3)
N2 C27 C28 115.4(4)
C31 C32 C33 122.3(5)
C21 C26 C25 121.1(5)
C383 C38 C381 109.8(4)
C383 C38 C382 109.1(4)
C381 C38 C382 110.0(4)
C383 C38 C37 112.2(4)
C381 C38 C37 109.6(4)
C382 C38 C37 106.1(4)
C15 C16 C11 120.3(4)
C283 C28 C281 110.1(4)
C283 C28 C282 109.6(4)
C281 C28 C282 108.9(4)
C283 C28 C27 110.9(4)
C281 C28 C27 106.6(4)
C282 C28 C27 110.6(4)
N3 C37 C38 116.7(4)
C11 C12 C13 121.7(4)
O1 C1 O2 107.2(4)
C15 C14 C13 122.0(4)
C14 C15 C16 119.2(4)
C14 C15 C151 121.3(4)
C16 C15 C151 119.5(5)
C34 C35 C36 120.0(5)
C34 C35 C351 121.2(5)
C36 C35 C351 118.9(6)
C32 C31 C36 118.3(5)
C32 C31 N3 118.3(4)
C36 C31 N3 123.3(5)
C35 C34 C33 121.6(5)
O2 C2 C201 110.3(4)
O2 C2 C203 111.3(4)
C201 C2 C203 111.8(4)
O2 C2 C202 103.0(4)
C201 C2 C202 109.9(4)
C203 C2 C202 110.2(4)
C25 C24 C23 121.9(5)
C34 C33 C32 117.6(5)
C34 C33 C331 122.4(5)
C32 C33 C331 120.0(5)
C22 C23 C24 118.5(5)
C22 C23 C231 120.1(6)
C24 C23 C231 121.4(5)
C14 C13 C12 117.8(4)
C14 C13 C131 121.2(4)
C12 C13 C131 121.0(5)
O3 Ta2 N4 134.25(14)
O3 Ta2 N5 101.32(14)
N4 Ta2 N5 106.92(15)
O3 Ta2 N6 103.14(14)
N4 Ta2 N6 94.16(15)
N5 Ta2 N6 118.47(15)
O3 Ta2 C47 95.03(15)
N4 Ta2 C47 40.01(15)
N5 Ta2 C47 116.71(16)
N6 Ta2 C47 116.16(16)
C3 O3 Ta2 139.2(3)
C61 N6 C67 114.7(4)
C61 N6 Ta2 119.6(3)
C67 N6 Ta2 125.6(3)
C41 N4 C47 128.9(4)
C41 N4 Ta2 143.1(3)
C47 N4 Ta2 78.3(2)
C51 N5 C57 117.7(4)
C51 N5 Ta2 117.7(3)
C57 N5 Ta2 121.9(3)
N4 C47 C48 120.0(4)
N4 C47 Ta2 61.7(2)
C48 C47 Ta2 128.5(3)
C65 C66 C61 121.4(5)
C55 C56 C51 121.1(5)
C3 O4 C4 117.5(4)
C63 C62 C61 121.3(5)
C481 C48 C482 109.8(4)
C481 C48 C483 108.5(4)
C482 C48 C483 107.6(4)
C481 C48 C47 111.3(4)
C482 C48 C47 108.4(4)
C483 C48 C47 111.1(4)
C582 C58 C581 110.2(4)
C582 C58 C583 110.0(4)
C581 C58 C583 108.9(4)
C582 C58 C57 109.9(4)
C581 C58 C57 105.7(4)
C583 C58 C57 112.1(4)
C56 C55 C54 118.9(5)
C56 C55 C551 120.6(5)
C54 C55 C551 120.5(5)
C62 C61 C66 117.9(4)
C62 C61 N6 120.1(4)
C66 C61 N6 121.9(4)
N5 C57 C58 116.9(4)
N6 C67 C68 116.3(4)
C45 C46 C41 120.3(4)
C46 C41 C42 118.7(4)
C46 C41 N4 122.8(4)
C42 C41 N4 118.5(4)
C52 C51 C56 118.5(5)
C52 C51 N5 119.1(4)
C56 C51 N5 122.4(4)
C683 C68 C681 109.3(4)
C683 C68 C67 112.3(4)
C681 C68 C67 110.2(4)
C683 C68 C682 109.5(4)
C681 C68 C682 109.4(4)
C67 C68 C682 106.2(4)
O4 C3 O3 110.1(4)
C45 C44 C43 120.6(4)
C66 C65 C64 119.2(5)
C66 C65 C651 120.4(5)
C64 C65 C651 120.3(5)
C42 C43 C44 119.2(4)
C42 C43 C431 120.7(4)
C44 C43 C431 120.1(4)
C63 C64 C65 121.0(5)
C43 C42 C41 121.2(4)
O4 C4 C401 102.9(4)
O4 C4 C402 110.2(4)
C401 C4 C402 111.8(5)
O4 C4 C403 109.0(4)
C401 C4 C403 110.9(5)
C402 C4 C403 111.7(4)
C64 C63 C62 119.1(5)
C64 C63 C631 121.1(5)
C62 C63 C631 119.8(5)
C44 C45 C46 120.0(4)
C44 C45 C451 120.9(4)
C46 C45 C451 119.0(4)
C54 C53 C52 118.8(5)
C54 C53 C531 121.6(5)
C52 C53 C531 119.6(5)
C24 C25 C26 118.3(5)
C24 C25 C251 120.8(5)
C26 C25 C251 120.9(5)
C51 C52 C53 121.2(5)
C53 C54 C55 121.4(5)

loop_
_geom_bond_atom_site_label_1
_geom_bond_atom_site_label_2
_geom_bond_distance
Ta1 O1 1.906(3)
Ta1 N1 1.954(4)
Ta1 N3 1.992(4)
Ta1 N2 2.014(4)
Ta1 C17 2.177(4)
O1 C1 1.387(5)
N2 C21 1.438(5)
N2 C27 1.481(5)
N3 C31 1.439(6)
N3 C37 1.481(5)
N1 C11 1.406(5)
N1 C17 1.446(6)
C18 C183 1.525(6)
C18 C182 1.529(6)
C18 C181 1.532(6)
C18 C17 1.535(6)
O2 C1 1.419(6)
O2 C2 1.455(5)
C21 C22 1.392(7)
C21 C26 1.397(6)
C11 C12 1.392(6)
C11 C16 1.401(6)
C22 C23 1.389(7)
C36 C35 1.394(7)
C36 C31 1.401(6)
C27 C28 1.542(7)
C32 C31 1.392(7)
C32 C33 1.394(7)
C26 C25 1.400(6)
C38 C383 1.515(7)
C38 C381 1.520(7)
C38 C382 1.527(6)
C38 C37 1.546(6)
C281 C28 1.533(6)
C16 C15 1.391(6)
C28 C283 1.528(6)
C28 C282 1.535(7)
C12 C13 1.396(6)
C14 C15 1.388(7)
C14 C13 1.389(7)
C15 C151 1.518(6)
C35 C34 1.375(8)
C35 C351 1.517(7)
C34 C33 1.393(8)
C2 C201 1.513(6)
C2 C203 1.518(7)
C2 C202 1.528(7)
C24 C25 1.388(8)
C24 C23 1.391(8)
C33 C331 1.502(7)
C23 C231 1.506(8)
C131 C13 1.500(7)
Ta2 O3 1.913(3)
Ta2 N4 1.960(4)
Ta2 N5 1.991(4)
Ta2 N6 1.997(4)
Ta2 C47 2.180(4)
O3 C3 1.418(6)
N6 C61 1.432(5)
N6 C67 1.488(6)
N4 C41 1.410(5)
N4 C47 1.432(6)
N5 C51 1.436(6)
N5 C57 1.485(6)
C47 C48 1.551(6)
C66 C65 1.388(7)
C66 C61 1.404(6)
C56 C55 1.382(7)
C56 C51 1.402(6)
O4 C3 1.407(6)
O4 C4 1.461(5)
C62 C63 1.397(6)
C62 C61 1.401(6)
C48 C481 1.516(7)
C48 C482 1.528(6)
C48 C483 1.538(6)
C58 C582 1.527(6)
C58 C581 1.528(7)
C58 C583 1.538(7)
C58 C57 1.548(6)
C55 C54 1.396(7)
C55 C551 1.515(7)
C67 C68 1.532(7)
C46 C45 1.391(6)
C46 C41 1.397(6)
C41 C42 1.402(6)
C51 C52 1.392(6)
C68 C683 1.520(6)
C68 C681 1.521(7)
C68 C682 1.538(6)
C44 C45 1.379(7)
C44 C43 1.399(6)
C65 C64 1.391(7)
C65 C651 1.512(7)
C451 C45 1.512(6)
C43 C42 1.378(6)
C43 C431 1.513(7)
C64 C63 1.387(7)
C4 C401 1.501(7)
C4 C402 1.511(7)
C4 C403 1.517(7)
C63 C631 1.513(7)
C53 C54 1.380(7)
C53 C52 1.396(6)
C53 C531 1.503(7)
C25 C251 1.501(7)
